data_7715978
loop_
_publ_author_name
'Zender, Elena'
'Valverde, Danillo'
'Neubaur, Robert'
'Karger, Sebastian'
'Virovets, Alexander'
'Bolte, Michael'
'Lerner, Hans-Wolfram'
'Olivier, Yoann'
'Wagner, Matthias'

_publ_section_title
;
 Borylation and rearrangement reactions of azasilaanthracenes to afford
 B,N-doped nanographenes.
;
_journal_issue 22
_journal_name_full 'Dalton transactions (Cambridge, England : 2003)'
_journal_page_first 9294
_journal_page_last 9300
_journal_paper_doi 10.1039/d4dt01166j
_journal_volume 53
_journal_year 2024
_chemical_formula_moiety 'C42 H25 B2 N3, 0.5(C6 H6)'
_chemical_formula_sum 'C45 H28 B2 N3'
_chemical_formula_weight 632.32
_space_group_crystal_system triclinic
_space_group_IT_number 2
_space_group_name_Hall '-P 1'
_space_group_name_H-M_alt 'P -1'
_atom_sites_solution_hydrogens geom
_atom_sites_solution_primary dual
_audit_creation_method SHELXL-2018/3
_audit_update_record
;
2024-05-06 deposited with the CCDC.	2024-05-08 downloaded from the CCDC.
;
_cell_angle_alpha 104.8782(7)
_cell_angle_beta 102.0676(7)
_cell_angle_gamma 103.7954(7)
_cell_formula_units_Z 4
_cell_length_a 12.53928(10)
_cell_length_b 13.09723(10)
_cell_length_c 20.87428(18)
_cell_measurement_reflns_used 35192
_cell_measurement_temperature 100(2)
_cell_measurement_theta_max 27.5260
_cell_measurement_theta_min 1.8140
_cell_volume 3081.36(5)
_computing_cell_refinement 'CrysAlisPro 1.171.42.43a (Rigaku OD, 2022)'
_computing_data_collection 'P24 beamline local software'
_computing_data_reduction 'CrysAlisPro 1.171.42.43a (Rigaku OD, 2022)'
_computing_publication_material 'IUCr online services'
_computing_structure_refinement 'SHELXL-2018/3 (Sheldrick, 2018)'
_computing_structure_solution 'SHELXT (G. M. Sheldrick, 2015)'
_diffrn_ambient_temperature 100(2)
_diffrn_detector 'X-Spectrum Lambda 7.5M CdTe photon-counting detector'
_diffrn_detector_area_resol_mean 18.2
_diffrn_measured_fraction_theta_full 0.961
_diffrn_measured_fraction_theta_max 0.948
_diffrn_measurement_device 'DESY Petra3 P24 beamline, Huber diffractometer, Lambda 7.5M CdTe'
_diffrn_measurement_method '\f scans'
_diffrn_radiation_probe x-ray
_diffrn_radiation_type synchrotron
_diffrn_radiation_wavelength 0.500
_diffrn_reflns_av_R_equivalents 0.0381
_diffrn_reflns_av_unetI/netI 0.0317
_diffrn_reflns_Laue_measured_fraction_full 0.961
_diffrn_reflns_Laue_measured_fraction_max 0.948
_diffrn_reflns_limit_h_max 19
_diffrn_reflns_limit_h_min -19
_diffrn_reflns_limit_k_max 19
_diffrn_reflns_limit_k_min -19
_diffrn_reflns_limit_l_max 32
_diffrn_reflns_limit_l_min -32
_diffrn_reflns_number 120579
_diffrn_reflns_point_group_measured_fraction_full 0.961
_diffrn_reflns_point_group_measured_fraction_max 0.948
_diffrn_reflns_theta_full 17.458
_diffrn_reflns_theta_max 22.620
_diffrn_reflns_theta_min 1.812
_diffrn_source 'DESY Petra3 P24 beamline'
_exptl_absorpt_coefficient_mu 0.044
_exptl_absorpt_correction_T_max 1.00000
_exptl_absorpt_correction_T_min 0.95879
_exptl_absorpt_correction_type multi-scan
_exptl_absorpt_process_details
;
CrysAlisPro 1.171.42.43a (Rigaku Oxford Diffraction, 2022)
Empirical absorption correction using spherical harmonics,
implemented in SCALE3 ABSPACK scaling algorithm.
;
_exptl_crystal_colour yellow
_exptl_crystal_density_diffrn 1.363
_exptl_crystal_description plate
_exptl_crystal_F_000 1316
_exptl_crystal_size_max 0.250
_exptl_crystal_size_mid 0.200
_exptl_crystal_size_min 0.100
_refine_diff_density_max 0.488
_refine_diff_density_min -0.688
_refine_diff_density_rms 0.064
_refine_ls_extinction_coef 0.028(2)
_refine_ls_extinction_expression Fc^*^=kFc[1+0.001xFc^2^\l^3^/sin(2\q)]^-1/4^
_refine_ls_extinction_method 'SHELXL-2018/3 (Sheldrick 2018)'
_refine_ls_goodness_of_fit_ref 1.061
_refine_ls_hydrogen_treatment constr
_refine_ls_matrix_type full
_refine_ls_number_parameters 902
_refine_ls_number_reflns 22259
_refine_ls_number_restraints 0
_refine_ls_restrained_S_all 1.061
_refine_ls_R_factor_all 0.0480
_refine_ls_R_factor_gt 0.0446
_refine_ls_shift/su_max 0.001
_refine_ls_shift/su_mean 0.000
_refine_ls_structure_factor_coef Fsqd
_refine_ls_weighting_details 'w=1/[\s^2^(Fo^2^)+(0.0879P)^2^+0.3485P] where P=(Fo^2^+2Fc^2^)/3'
_refine_ls_weighting_scheme calc
_refine_ls_wR_factor_gt 0.1319
_refine_ls_wR_factor_ref 0.1351
_reflns_Friedel_coverage 0.000
_reflns_number_gt 19883
_reflns_number_total 22259
_reflns_threshold_expression 'I > 2\s(I)'
_cod_data_source_file d4dt01166j3.cif
_cod_data_source_block EZ572-F3_P24
_cod_depositor_comments 'Adding full bibliography for 7715973--7715981.cif.'
_cod_database_code 7715978
_shelx_shelxl_version_number 2018/3
_shelx_space_group_comment
;
The symmetry employed for this shelxl refinement is uniquely defined
by the following loop, which should always be used as a source of
symmetry information in preference to the above space-group names.
They are only intended as comments.
;
_shelx_estimated_absorpt_t_min 0.989
_shelx_estimated_absorpt_t_max 0.996

loop_
_space_group_symop_operation_xyz
'x, y, z'
'-x, -y, -z'

loop_
_atom_site_label
_atom_site_type_symbol
_atom_site_fract_x
_atom_site_fract_y
_atom_site_fract_z
_atom_site_U_iso_or_equiv
_atom_site_adp_type
_atom_site_occupancy
_atom_site_site_symmetry_order
_atom_site_calc_flag
_atom_site_refinement_flags_posn
_atom_site_refinement_flags_adp
_atom_site_refinement_flags_occupancy
_atom_site_disorder_assembly
_atom_site_disorder_group
B1 B 0.48197(6) 0.31199(6) 0.12150(4) 0.01668(12) Uani 1 1 d . . . . .
B2 B 0.63300(6) 0.70145(6) 0.10307(4) 0.01650(12) Uani 1 1 d . . . . .
N1 N 0.87895(5) 0.66578(5) 0.21028(3) 0.01710(10) Uani 1 1 d . . . . .
N2 N 0.72229(5) 0.65894(5) 0.40011(3) 0.01856(10) Uani 1 1 d . . . . .
N3 N 0.86952(6) 1.00689(5) 0.35975(3) 0.01969(11) Uani 1 1 d . . . . .
C11 C 0.69444(6) 0.47433(6) 0.31913(4) 0.01841(11) Uani 1 1 d . . . . .
C12 C 0.64374(6) 0.35876(6) 0.30102(4) 0.02157(13) Uani 1 1 d . . . . .
H12 H 0.647750 0.311998 0.259060 0.026 Uiso 1 1 calc R U . . .
C13 C 0.58828(7) 0.31025(6) 0.34166(4) 0.02463(14) Uani 1 1 d . . . . .
H13 H 0.553864 0.232065 0.327450 0.030 Uiso 1 1 calc R U . . .
C14 C 0.58403(7) 0.37875(7) 0.40400(4) 0.02434(14) Uani 1 1 d . . . . .
H14 H 0.549165 0.346523 0.433379 0.029 Uiso 1 1 calc R U . . .
C15 C 0.62997(6) 0.49286(6) 0.42339(4) 0.02177(13) Uani 1 1 d . . . . .
H15 H 0.626219 0.538329 0.465860 0.026 Uiso 1 1 calc R U . . .
C16 C 0.68243(6) 0.54234(6) 0.38054(4) 0.01840(11) Uani 1 1 d . . . . .
C21 C 0.79394(6) 0.65636(6) 0.30087(3) 0.01723(11) Uani 1 1 d . . . . .
C22 C 0.77020(6) 0.71706(6) 0.36036(4) 0.01760(11) Uani 1 1 d . . . . .
C23 C 0.79684(6) 0.83321(6) 0.38042(4) 0.01935(12) Uani 1 1 d . . . . .
H23 H 0.781348 0.871981 0.420819 0.023 Uiso 1 1 calc R U . . .
C24 C 0.84652(6) 0.89248(6) 0.34079(4) 0.01809(11) Uani 1 1 d . . . . .
C25 C 0.87524(6) 0.83752(6) 0.28163(3) 0.01747(11) Uani 1 1 d . . . . .
C26 C 0.84827(6) 0.72133(6) 0.26532(3) 0.01666(11) Uani 1 1 d . . . . .
C31 C 0.94716(6) 1.02540(6) 0.26249(4) 0.01871(12) Uani 1 1 d . . . . .
C32 C 0.91467(6) 1.07242(6) 0.32165(4) 0.01945(12) Uani 1 1 d . . . . .
C33 C 0.92715(7) 1.18666(6) 0.34406(4) 0.02340(13) Uani 1 1 d . . . . .
H33 H 0.905448 1.217428 0.383884 0.028 Uiso 1 1 calc R U . . .
C34 C 0.97078(7) 1.25458(6) 0.30854(4) 0.02502(14) Uani 1 1 d . . . . .
H34 H 0.979334 1.331678 0.324327 0.030 Uiso 1 1 calc R U . . .
C35 C 1.00228(7) 1.21039(6) 0.24967(4) 0.02385(13) Uani 1 1 d . . . . .
H35 H 1.031756 1.256750 0.225040 0.029 Uiso 1 1 calc R U . . .
C36 C 0.98993(6) 1.09818(6) 0.22775(4) 0.02159(13) Uani 1 1 d . . . . .
H36 H 1.011177 1.068638 0.187495 0.026 Uiso 1 1 calc R U . . .
C41 C 0.81048(6) 0.47778(6) 0.21806(3) 0.01804(11) Uani 1 1 d . . . . .
C42 C 0.86570(6) 0.55313(6) 0.18933(3) 0.01753(11) Uani 1 1 d . . . . .
C43 C 0.91976(6) 0.52906(6) 0.13673(3) 0.01898(12) Uani 1 1 d . . . . .
C44 C 0.91885(7) 0.41995(6) 0.11009(4) 0.02154(12) Uani 1 1 d . . . . .
H44 H 0.953328 0.399329 0.074384 0.026 Uiso 1 1 calc R U . . .
C45 C 0.86569(7) 0.34120(6) 0.13736(4) 0.02248(13) Uani 1 1 d . . . . .
H45 H 0.865096 0.266517 0.119766 0.027 Uiso 1 1 calc R U . . .
C46 C 0.81356(6) 0.36872(6) 0.18953(4) 0.02081(12) Uani 1 1 d . . . . .
H46 H 0.779033 0.312241 0.206363 0.025 Uiso 1 1 calc R U . . .
C51 C 0.96849(6) 0.82934(6) 0.18010(3) 0.01809(11) Uani 1 1 d . . . . .
C52 C 0.93940(6) 0.71606(6) 0.17204(3) 0.01757(11) Uani 1 1 d . . . . .
C53 C 0.96698(6) 0.63402(6) 0.12562(3) 0.01879(11) Uani 1 1 d . . . . .
C54 C 1.02864(6) 0.66781(6) 0.08258(4) 0.02148(12) Uani 1 1 d . . . . .
H54 H 1.049648 0.615903 0.050619 0.026 Uiso 1 1 calc R U . . .
C55 C 1.05903(6) 0.78006(7) 0.08745(4) 0.02237(13) Uani 1 1 d . . . . .
H55 H 1.100637 0.803798 0.057977 0.027 Uiso 1 1 calc R U . . .
C56 C 1.03006(6) 0.85834(6) 0.13435(4) 0.02077(12) Uani 1 1 d . . . . .
H56 H 1.052408 0.933587 0.135598 0.025 Uiso 1 1 calc R U . . .
C111 C 0.70804(6) 0.72127(6) 0.46368(4) 0.01891(12) Uani 1 1 d . . . . .
C112 C 0.61126(7) 0.75571(7) 0.46223(4) 0.02456(14) Uani 1 1 d . . . . .
H112 H 0.555072 0.739209 0.419568 0.029 Uiso 1 1 calc R U . . .
C113 C 0.59773(8) 0.81475(8) 0.52420(5) 0.03093(17) Uani 1 1 d . . . . .
H113 H 0.532822 0.840312 0.523639 0.037 Uiso 1 1 calc R U . . .
C114 C 0.67840(8) 0.83657(7) 0.58682(5) 0.03069(17) Uani 1 1 d . . . . .
H114 H 0.667698 0.875558 0.628913 0.037 Uiso 1 1 calc R U . . .
C115 C 0.77465(8) 0.80141(7) 0.58789(4) 0.02822(15) Uani 1 1 d . . . . .
H115 H 0.829821 0.816269 0.630677 0.034 Uiso 1 1 calc R U . . .
C116 C 0.79012(7) 0.74424(7) 0.52599(4) 0.02317(13) Uani 1 1 d . . . . .
H116 H 0.856455 0.721080 0.526402 0.028 Uiso 1 1 calc R U . . .
C121 C 0.84473(7) 1.06234(6) 0.42126(4) 0.02229(13) Uani 1 1 d . . . . .
C122 C 0.74073(8) 1.08300(8) 0.41652(7) 0.0401(2) Uani 1 1 d . . . . .
H122 H 0.685457 1.061695 0.372843 0.048 Uiso 1 1 calc R U . . .
C123 C 0.71843(12) 1.13611(9) 0.47756(10) 0.0636(5) Uani 1 1 d . . . . .
H123 H 0.647188 1.150480 0.475234 0.076 Uiso 1 1 calc R U . . .
C124 C 0.79975(15) 1.16782(9) 0.54135(8) 0.0601(4) Uani 1 1 d . . . . .
H124 H 0.783601 1.203071 0.582403 0.072 Uiso 1 1 calc R U . . .
C125 C 0.90329(15) 1.14833(9) 0.54519(6) 0.0508(3) Uani 1 1 d . . . . .
H125 H 0.958935 1.170511 0.588816 0.061 Uiso 1 1 calc R U . . .
C126 C 0.92677(9) 1.09602(7) 0.48506(4) 0.03055(17) Uani 1 1 d . . . . .
H126 H 0.998811 1.083323 0.487629 0.037 Uiso 1 1 calc R U . . .
B3 B 0.76315(7) 0.53053(6) 0.27753(4) 0.01773(12) Uani 1 1 d . . . . .
B4 B 0.93171(7) 0.90023(6) 0.23914(4) 0.01788(12) Uani 1 1 d . . . . .
N4 N 0.60223(5) 0.46841(5) 0.06768(3) 0.01596(10) Uani 1 1 d . . . . .
N5 N 0.36952(5) 0.41023(5) 0.21840(3) 0.01768(10) Uani 1 1 d . . . . .
N6 N 0.51747(5) 0.77608(5) 0.20441(3) 0.01790(10) Uani 1 1 d . . . . .
C61 C 0.41098(6) 0.24349(6) 0.15695(3) 0.01731(11) Uani 1 1 d . . . . .
C62 C 0.35668(6) 0.29642(6) 0.20294(4) 0.01741(11) Uani 1 1 d . . . . .
C63 C 0.28854(6) 0.23442(6) 0.23448(4) 0.02062(12) Uani 1 1 d . . . . .
H63 H 0.250686 0.269697 0.264137 0.025 Uiso 1 1 calc R U . . .
C64 C 0.27663(6) 0.12303(6) 0.22249(4) 0.02198(13) Uani 1 1 d . . . . .
H64 H 0.230593 0.082341 0.243973 0.026 Uiso 1 1 calc R U . . .
C65 C 0.33157(7) 0.06955(6) 0.17912(4) 0.02319(13) Uani 1 1 d . . . . .
H65 H 0.324503 -0.006761 0.171558 0.028 Uiso 1 1 calc R U . . .
C66 C 0.39659(6) 0.12997(6) 0.14732(4) 0.02082(12) Uani 1 1 d . . . . .
H66 H 0.433281 0.093067 0.117566 0.025 Uiso 1 1 calc R U . . .
C71 C 0.49152(5) 0.43451(5) 0.14382(3) 0.01590(11) Uani 1 1 d . . . . .
C72 C 0.43738(5) 0.48039(5) 0.19239(3) 0.01614(11) Uani 1 1 d . . . . .
C73 C 0.44843(6) 0.59377(6) 0.21338(3) 0.01743(11) Uani 1 1 d . . . . .
H73 H 0.413372 0.622738 0.247031 0.021 Uiso 1 1 calc R U . . .
C74 C 0.51119(6) 0.66487(5) 0.18483(3) 0.01625(11) Uani 1 1 d . . . . .
C75 C 0.56642(5) 0.62537(5) 0.13514(3) 0.01600(11) Uani 1 1 d . . . . .
C76 C 0.55273(5) 0.51052(5) 0.11692(3) 0.01559(11) Uani 1 1 d . . . . .
C81 C 0.63941(6) 0.82442(6) 0.13118(4) 0.01748(11) Uani 1 1 d . . . . .
C82 C 0.58011(6) 0.85516(6) 0.18038(4) 0.01750(11) Uani 1 1 d . . . . .
C83 C 0.58231(7) 0.96637(6) 0.20584(4) 0.02182(13) Uani 1 1 d . . . . .
H83 H 0.541748 0.986321 0.238295 0.026 Uiso 1 1 calc R U . . .
C84 C 0.64330(7) 1.04686(6) 0.18380(4) 0.02368(13) Uani 1 1 d . . . . .
H84 H 0.644684 1.121758 0.201587 0.028 Uiso 1 1 calc R U . . .
C85 C 0.70269(7) 1.01912(6) 0.13580(4) 0.02364(13) Uani 1 1 d . . . . .
H85 H 0.744442 1.074415 0.120735 0.028 Uiso 1 1 calc R U . . .
C86 C 0.69974(6) 0.90980(6) 0.11055(4) 0.02126(12) Uani 1 1 d . . . . .
H86 H 0.740204 0.891298 0.077784 0.026 Uiso 1 1 calc R U . . .
C91 C 0.54465(6) 0.27425(6) 0.06670(3) 0.01727(11) Uani 1 1 d . . . . .
C92 C 0.59885(6) 0.35854(5) 0.04365(3) 0.01651(11) Uani 1 1 d . . . . .
C93 C 0.65985(6) 0.34778(6) -0.00618(3) 0.01761(11) Uani 1 1 d . . . . .
C94 C 0.67086(6) 0.24404(6) -0.03432(4) 0.02058(12) Uani 1 1 d . . . . .
H94 H 0.712186 0.232659 -0.067441 0.025 Uiso 1 1 calc R U . . .
C95 C 0.61979(7) 0.15647(6) -0.01288(4) 0.02230(13) Uani 1 1 d . . . . .
H95 H 0.627440 0.085318 -0.031716 0.027 Uiso 1 1 calc R U . . .
C96 C 0.55792(6) 0.17058(6) 0.03538(4) 0.02073(12) Uani 1 1 d . . . . .
H96 H 0.523519 0.108233 0.047589 0.025 Uiso 1 1 calc R U . . .
C101 C 0.68458(6) 0.64390(6) 0.04723(3) 0.01669(11) Uani 1 1 d . . . . .
C102 C 0.66358(5) 0.52982(6) 0.03463(3) 0.01616(11) Uani 1 1 d . . . . .
C103 C 0.70047(6) 0.45769(6) -0.01271(3) 0.01744(11) Uani 1 1 d . . . . .
C104 C 0.76262(6) 0.50332(6) -0.05208(4) 0.01987(12) Uani 1 1 d . . . . .
H104 H 0.788285 0.458289 -0.085162 0.024 Uiso 1 1 calc R U . . .
C105 C 0.78627(6) 0.61725(6) -0.04164(4) 0.02072(12) Uani 1 1 d . . . . .
H105 H 0.829173 0.649324 -0.067974 0.025 Uiso 1 1 calc R U . . .
C106 C 0.74892(6) 0.68541(6) 0.00618(4) 0.01934(12) Uani 1 1 d . . . . .
H106 H 0.767374 0.762314 0.011317 0.023 Uiso 1 1 calc R U . . .
C131 C 0.30815(6) 0.45757(6) 0.26318(3) 0.01745(11) Uani 1 1 d . . . . .
C132 C 0.20230(6) 0.46788(6) 0.23451(4) 0.02059(12) Uani 1 1 d . . . . .
H132 H 0.170928 0.444639 0.185671 0.025 Uiso 1 1 calc R U . . .
C133 C 0.14249(7) 0.51248(7) 0.27778(4) 0.02489(14) Uani 1 1 d . . . . .
H133 H 0.070179 0.519768 0.258418 0.030 Uiso 1 1 calc R U . . .
C134 C 0.18837(7) 0.54632(7) 0.34918(4) 0.02751(15) Uani 1 1 d . . . . .
H134 H 0.147251 0.576262 0.378622 0.033 Uiso 1 1 calc R U . . .
C135 C 0.29441(8) 0.53633(8) 0.37746(4) 0.03096(17) Uani 1 1 d . . . . .
H135 H 0.325775 0.559565 0.426293 0.037 Uiso 1 1 calc R U . . .
C136 C 0.35502(7) 0.49235(7) 0.33448(4) 0.02591(14) Uani 1 1 d . . . . .
H136 H 0.427911 0.486226 0.353850 0.031 Uiso 1 1 calc R U . . .
C141 C 0.45215(6) 0.81179(6) 0.24988(4) 0.01857(11) Uani 1 1 d . . . . .
C142 C 0.33735(7) 0.80013(7) 0.22240(4) 0.02528(14) Uani 1 1 d . . . . .
H142 H 0.301341 0.765432 0.174128 0.030 Uiso 1 1 calc R U . . .
C143 C 0.27522(9) 0.83932(9) 0.26568(6) 0.03447(19) Uani 1 1 d . . . . .
H143 H 0.196671 0.831397 0.247047 0.041 Uiso 1 1 calc R U . . .
C144 C 0.32827(10) 0.89011(8) 0.33624(6) 0.0367(2) Uani 1 1 d . . . . .
H144 H 0.286682 0.919266 0.365633 0.044 Uiso 1 1 calc R U . . .
C145 C 0.44169(9) 0.89830(8) 0.36380(5) 0.03349(18) Uani 1 1 d . . . . .
H145 H 0.477062 0.931184 0.412240 0.040 Uiso 1 1 calc R U . . .
C146 C 0.50418(7) 0.85838(6) 0.32063(4) 0.02483(14) Uani 1 1 d . . . . .
H146 H 0.581675 0.863093 0.339539 0.030 Uiso 1 1 calc R U . . .
C1S C 1.06675(7) 0.60321(7) 0.50370(4) 0.02427(13) Uani 1 1 d . . . . .
H1S H 1.112655 0.674100 0.506305 0.029 Uiso 1 1 calc R U . . .
C2S C 0.96641(7) 0.54762(7) 0.44985(4) 0.02357(13) Uani 1 1 d . . . . .
H2S H 0.943715 0.580312 0.415701 0.028 Uiso 1 1 calc R U . . .
C3S C 0.89952(7) 0.44420(7) 0.44616(4) 0.02450(14) Uani 1 1 d . . . . .
H3S H 0.830767 0.405785 0.409448 0.029 Uiso 1 1 calc R U . . .
C4S C 0.10075(8) 0.07857(8) 0.04529(5) 0.03351(19) Uani 1 1 d . . . . .
H4S H 0.169642 0.132243 0.076322 0.040 Uiso 1 1 calc R U . . .
C5S C 0.10507(8) -0.01311(9) -0.00351(5) 0.03401(19) Uani 1 1 d . . . . .
H5S H 0.177090 -0.022340 -0.006139 0.041 Uiso 1 1 calc R U . . .
C6S C 0.00424(10) -0.09194(8) -0.04880(5) 0.03411(18) Uani 1 1 d . . . . .
H6S H 0.007500 -0.155031 -0.082188 0.041 Uiso 1 1 calc R U . . .

loop_
_atom_site_aniso_label
_atom_site_aniso_U_11
_atom_site_aniso_U_22
_atom_site_aniso_U_33
_atom_site_aniso_U_23
_atom_site_aniso_U_13
_atom_site_aniso_U_12
B1 0.0166(3) 0.0141(3) 0.0191(3) 0.0049(2) 0.0051(2) 0.0050(2)
B2 0.0164(3) 0.0151(3) 0.0184(3) 0.0059(2) 0.0051(2) 0.0049(2)
N1 0.0203(2) 0.0146(2) 0.0174(2) 0.00595(18) 0.00642(19) 0.00542(18)
N2 0.0219(3) 0.0151(2) 0.0211(2) 0.00797(19) 0.0095(2) 0.00486(19)
N3 0.0256(3) 0.0136(2) 0.0231(3) 0.00742(19) 0.0114(2) 0.0063(2)
C11 0.0188(3) 0.0152(3) 0.0200(3) 0.0070(2) 0.0034(2) 0.0036(2)
C12 0.0226(3) 0.0163(3) 0.0219(3) 0.0069(2) 0.0025(2) 0.0018(2)
C13 0.0247(3) 0.0175(3) 0.0281(3) 0.0096(2) 0.0045(3) 0.0003(2)
C14 0.0240(3) 0.0207(3) 0.0290(3) 0.0129(3) 0.0080(3) 0.0025(2)
C15 0.0226(3) 0.0197(3) 0.0251(3) 0.0112(2) 0.0089(2) 0.0041(2)
C16 0.0180(3) 0.0159(3) 0.0218(3) 0.0088(2) 0.0053(2) 0.0036(2)
C21 0.0196(3) 0.0148(3) 0.0185(3) 0.0069(2) 0.0064(2) 0.0051(2)
C22 0.0194(3) 0.0151(3) 0.0205(3) 0.0081(2) 0.0077(2) 0.0051(2)
C23 0.0233(3) 0.0151(3) 0.0229(3) 0.0079(2) 0.0111(2) 0.0059(2)
C24 0.0207(3) 0.0140(3) 0.0216(3) 0.0073(2) 0.0081(2) 0.0057(2)
C25 0.0200(3) 0.0143(3) 0.0195(3) 0.0069(2) 0.0069(2) 0.0053(2)
C26 0.0187(3) 0.0147(3) 0.0175(3) 0.0063(2) 0.0057(2) 0.0051(2)
C31 0.0202(3) 0.0164(3) 0.0214(3) 0.0089(2) 0.0069(2) 0.0051(2)
C32 0.0216(3) 0.0156(3) 0.0234(3) 0.0088(2) 0.0081(2) 0.0055(2)
C33 0.0291(3) 0.0156(3) 0.0287(3) 0.0093(2) 0.0119(3) 0.0072(2)
C34 0.0295(3) 0.0164(3) 0.0322(4) 0.0115(3) 0.0108(3) 0.0069(2)
C35 0.0264(3) 0.0193(3) 0.0293(3) 0.0134(3) 0.0095(3) 0.0062(2)
C36 0.0237(3) 0.0191(3) 0.0243(3) 0.0109(2) 0.0080(2) 0.0056(2)
C41 0.0198(3) 0.0148(3) 0.0183(3) 0.0056(2) 0.0031(2) 0.0049(2)
C42 0.0196(3) 0.0148(3) 0.0175(3) 0.0052(2) 0.0037(2) 0.0055(2)
C43 0.0216(3) 0.0185(3) 0.0168(3) 0.0054(2) 0.0044(2) 0.0075(2)
C44 0.0258(3) 0.0198(3) 0.0188(3) 0.0046(2) 0.0051(2) 0.0093(2)
C45 0.0270(3) 0.0168(3) 0.0222(3) 0.0046(2) 0.0047(2) 0.0080(2)
C46 0.0235(3) 0.0159(3) 0.0216(3) 0.0056(2) 0.0041(2) 0.0061(2)
C51 0.0189(3) 0.0178(3) 0.0184(3) 0.0080(2) 0.0054(2) 0.0048(2)
C52 0.0185(3) 0.0181(3) 0.0170(3) 0.0073(2) 0.0053(2) 0.0052(2)
C53 0.0208(3) 0.0192(3) 0.0172(3) 0.0063(2) 0.0056(2) 0.0073(2)
C54 0.0235(3) 0.0243(3) 0.0192(3) 0.0080(2) 0.0081(2) 0.0093(2)
C55 0.0240(3) 0.0249(3) 0.0219(3) 0.0104(2) 0.0099(2) 0.0080(2)
C56 0.0216(3) 0.0216(3) 0.0213(3) 0.0098(2) 0.0081(2) 0.0058(2)
C111 0.0201(3) 0.0171(3) 0.0226(3) 0.0083(2) 0.0102(2) 0.0058(2)
C112 0.0219(3) 0.0269(4) 0.0311(4) 0.0131(3) 0.0124(3) 0.0104(3)
C113 0.0313(4) 0.0324(4) 0.0402(4) 0.0146(3) 0.0215(3) 0.0169(3)
C114 0.0378(4) 0.0269(4) 0.0317(4) 0.0073(3) 0.0205(3) 0.0108(3)
C115 0.0307(4) 0.0289(4) 0.0234(3) 0.0058(3) 0.0107(3) 0.0066(3)
C116 0.0227(3) 0.0252(3) 0.0233(3) 0.0083(2) 0.0093(2) 0.0078(2)
C121 0.0271(3) 0.0144(3) 0.0305(3) 0.0080(2) 0.0170(3) 0.0071(2)
C122 0.0244(4) 0.0193(4) 0.0730(7) 0.0036(4) 0.0229(4) 0.0046(3)
C123 0.0522(7) 0.0223(4) 0.1256(13) 0.0079(6) 0.0683(9) 0.0084(4)
C124 0.1066(11) 0.0219(4) 0.0732(8) 0.0144(5) 0.0746(9) 0.0167(6)
C125 0.1105(11) 0.0265(4) 0.0321(5) 0.0156(4) 0.0381(6) 0.0292(6)
C126 0.0522(5) 0.0220(4) 0.0253(3) 0.0113(3) 0.0160(3) 0.0173(3)
B3 0.0192(3) 0.0151(3) 0.0184(3) 0.0065(2) 0.0039(2) 0.0045(2)
B4 0.0190(3) 0.0164(3) 0.0190(3) 0.0075(2) 0.0057(2) 0.0047(2)
N4 0.0172(2) 0.0141(2) 0.0178(2) 0.00507(18) 0.00668(18) 0.00570(18)
N5 0.0190(2) 0.0137(2) 0.0226(3) 0.00646(19) 0.0098(2) 0.00518(18)
N6 0.0212(2) 0.0126(2) 0.0217(2) 0.00530(18) 0.0095(2) 0.00564(18)
C61 0.0175(3) 0.0140(3) 0.0200(3) 0.0054(2) 0.0052(2) 0.0045(2)
C62 0.0174(3) 0.0140(3) 0.0207(3) 0.0059(2) 0.0057(2) 0.0042(2)
C63 0.0209(3) 0.0174(3) 0.0257(3) 0.0092(2) 0.0094(2) 0.0049(2)
C64 0.0229(3) 0.0171(3) 0.0267(3) 0.0096(2) 0.0081(2) 0.0040(2)
C65 0.0267(3) 0.0153(3) 0.0291(3) 0.0090(2) 0.0095(3) 0.0060(2)
C66 0.0234(3) 0.0152(3) 0.0246(3) 0.0069(2) 0.0079(2) 0.0059(2)
C71 0.0163(2) 0.0137(3) 0.0183(3) 0.00506(19) 0.0061(2) 0.00480(19)
C72 0.0165(2) 0.0136(3) 0.0189(3) 0.0055(2) 0.0061(2) 0.00441(19)
C73 0.0194(3) 0.0135(3) 0.0204(3) 0.0052(2) 0.0083(2) 0.0050(2)
C74 0.0172(3) 0.0131(3) 0.0183(3) 0.0046(2) 0.0053(2) 0.00467(19)
C75 0.0169(3) 0.0139(3) 0.0176(3) 0.00495(19) 0.0055(2) 0.00513(19)
C76 0.0158(2) 0.0143(3) 0.0170(2) 0.00456(19) 0.0052(2) 0.00517(19)
C81 0.0172(3) 0.0153(3) 0.0204(3) 0.0066(2) 0.0058(2) 0.0046(2)
C82 0.0185(3) 0.0136(3) 0.0204(3) 0.0059(2) 0.0056(2) 0.0045(2)
C83 0.0256(3) 0.0145(3) 0.0268(3) 0.0063(2) 0.0104(3) 0.0068(2)
C84 0.0267(3) 0.0141(3) 0.0315(4) 0.0081(2) 0.0103(3) 0.0063(2)
C85 0.0248(3) 0.0171(3) 0.0314(4) 0.0103(2) 0.0108(3) 0.0055(2)
C86 0.0226(3) 0.0168(3) 0.0266(3) 0.0090(2) 0.0096(2) 0.0056(2)
C91 0.0180(3) 0.0141(3) 0.0193(3) 0.0044(2) 0.0051(2) 0.0055(2)
C92 0.0169(3) 0.0144(3) 0.0175(3) 0.0037(2) 0.0044(2) 0.0057(2)
C93 0.0186(3) 0.0173(3) 0.0171(3) 0.0043(2) 0.0055(2) 0.0069(2)
C94 0.0229(3) 0.0190(3) 0.0203(3) 0.0037(2) 0.0078(2) 0.0088(2)
C95 0.0262(3) 0.0164(3) 0.0245(3) 0.0034(2) 0.0094(2) 0.0084(2)
C96 0.0231(3) 0.0153(3) 0.0236(3) 0.0043(2) 0.0082(2) 0.0065(2)
C101 0.0165(2) 0.0162(3) 0.0179(3) 0.0064(2) 0.0049(2) 0.0049(2)
C102 0.0162(3) 0.0165(3) 0.0166(2) 0.0061(2) 0.0051(2) 0.0054(2)
C103 0.0177(3) 0.0185(3) 0.0168(3) 0.0054(2) 0.0053(2) 0.0069(2)
C104 0.0206(3) 0.0223(3) 0.0184(3) 0.0067(2) 0.0074(2) 0.0080(2)
C105 0.0221(3) 0.0223(3) 0.0204(3) 0.0089(2) 0.0089(2) 0.0070(2)
C106 0.0202(3) 0.0194(3) 0.0201(3) 0.0080(2) 0.0076(2) 0.0060(2)
C131 0.0183(3) 0.0152(3) 0.0200(3) 0.0060(2) 0.0080(2) 0.0049(2)
C132 0.0204(3) 0.0214(3) 0.0211(3) 0.0064(2) 0.0071(2) 0.0080(2)
C133 0.0228(3) 0.0256(3) 0.0284(3) 0.0068(3) 0.0109(3) 0.0104(3)
C134 0.0307(4) 0.0260(4) 0.0275(3) 0.0052(3) 0.0158(3) 0.0090(3)
C135 0.0347(4) 0.0371(4) 0.0199(3) 0.0048(3) 0.0096(3) 0.0121(3)
C136 0.0248(3) 0.0308(4) 0.0209(3) 0.0062(3) 0.0052(2) 0.0102(3)
C141 0.0230(3) 0.0143(3) 0.0210(3) 0.0060(2) 0.0098(2) 0.0072(2)
C142 0.0250(3) 0.0307(4) 0.0282(3) 0.0149(3) 0.0117(3) 0.0136(3)
C143 0.0364(4) 0.0428(5) 0.0476(5) 0.0286(4) 0.0269(4) 0.0262(4)
C144 0.0573(6) 0.0302(4) 0.0464(5) 0.0214(4) 0.0383(5) 0.0262(4)
C145 0.0521(5) 0.0239(4) 0.0270(4) 0.0053(3) 0.0210(4) 0.0110(3)
C146 0.0303(4) 0.0191(3) 0.0220(3) 0.0037(2) 0.0082(3) 0.0048(3)
C1S 0.0246(3) 0.0197(3) 0.0279(3) 0.0090(2) 0.0069(3) 0.0049(2)
C2S 0.0256(3) 0.0226(3) 0.0242(3) 0.0101(2) 0.0062(3) 0.0084(2)
C3S 0.0223(3) 0.0223(3) 0.0254(3) 0.0070(2) 0.0023(2) 0.0055(2)
C4S 0.0320(4) 0.0329(4) 0.0320(4) 0.0186(3) 0.0014(3) 0.0016(3)
C5S 0.0300(4) 0.0464(5) 0.0415(5) 0.0285(4) 0.0180(3) 0.0181(4)
C6S 0.0513(5) 0.0313(4) 0.0278(4) 0.0142(3) 0.0156(4) 0.0187(4)

loop_
_atom_type_symbol
_atom_type_description
_atom_type_scat_dispersion_real
_atom_type_scat_dispersion_imag
_atom_type_scat_source
C C 0.0007 0.0007 'International Tables Vol C Tables 4.2.6.8 and 6.1.1.4'
H H 0.0000 0.0000 'International Tables Vol C Tables 4.2.6.8 and 6.1.1.4'
B B 0.0003 0.0003 'International Tables Vol C Tables 4.2.6.8 and 6.1.1.4'
N N 0.0019 0.0015 'International Tables Vol C Tables 4.2.6.8 and 6.1.1.4'

loop_
_geom_angle_atom_site_label_1
_geom_angle_atom_site_label_2
_geom_angle_atom_site_label_3
_geom_angle
_geom_angle_site_symmetry_1
_geom_angle_site_symmetry_3
_geom_angle_publ_flag
C71 B1 C61 114.30(6) . . ?
C71 B1 C91 115.89(6) . . ?
C61 B1 C91 129.81(6) . . ?
C75 B2 C81 114.53(6) . . ?
C75 B2 C101 115.61(6) . . ?
C81 B2 C101 129.86(6) . . ?
C26 N1 C42 125.22(6) . . ?
C26 N1 C52 124.91(6) . . ?
C42 N1 C52 109.52(6) . . ?
C22 N2 C16 123.95(6) . . ?
C22 N2 C111 118.40(6) . . ?
C16 N2 C111 117.60(6) . . ?
C24 N3 C32 123.88(6) . . ?
C24 N3 C121 118.36(6) . . ?
C32 N3 C121 117.76(6) . . ?
C12 C11 C16 117.15(6) . . ?
C12 C11 B3 124.32(7) . . ?
C16 C11 B3 118.52(6) . . ?
C13 C12 C11 122.95(7) . . ?
C13 C12 H12 118.5 . . ?
C11 C12 H12 118.5 . . ?
C12 C13 C14 118.60(7) . . ?
C12 C13 H13 120.7 . . ?
C14 C13 H13 120.7 . . ?
C15 C14 C13 120.75(7) . . ?
C15 C14 H14 119.6 . . ?
C13 C14 H14 119.6 . . ?
C14 C15 C16 120.48(7) . . ?
C14 C15 H15 119.8 . . ?
C16 C15 H15 119.8 . . ?
N2 C16 C15 118.78(6) . . ?
N2 C16 C11 121.37(6) . . ?
C15 C16 C11 119.85(6) . . ?
C26 C21 C22 115.31(6) . . ?
C26 C21 B3 122.56(6) . . ?
C22 C21 B3 122.13(6) . . ?
N2 C22 C23 120.04(6) . . ?
N2 C22 C21 118.45(6) . . ?
C23 C22 C21 121.48(6) . . ?
C22 C23 C24 120.24(6) . . ?
C22 C23 H23 119.9 . . ?
C24 C23 H23 119.9 . . ?
N3 C24 C23 119.95(6) . . ?
N3 C24 C25 118.72(6) . . ?
C23 C24 C25 121.32(6) . . ?
C26 C25 C24 115.37(6) . . ?
C26 C25 B4 122.42(6) . . ?
C24 C25 B4 122.22(6) . . ?
N1 C26 C25 117.13(6) . . ?
N1 C26 C21 116.67(6) . . ?
C25 C26 C21 126.19(6) . . ?
C36 C31 C32 116.74(6) . . ?
C36 C31 B4 124.19(6) . . ?
C32 C31 B4 119.05(6) . . ?
C33 C32 N3 118.22(6) . . ?
C33 C32 C31 120.36(6) . . ?
N3 C32 C31 121.42(6) . . ?
C34 C33 C32 120.55(7) . . ?
C34 C33 H33 119.7 . . ?
C32 C33 H33 119.7 . . ?
C33 C34 C35 120.35(7) . . ?
C33 C34 H34 119.8 . . ?
C35 C34 H34 119.8 . . ?
C36 C35 C34 119.00(7) . . ?
C36 C35 H35 120.5 . . ?
C34 C35 H35 120.5 . . ?
C35 C36 C31 122.97(7) . . ?
C35 C36 H36 118.5 . . ?
C31 C36 H36 118.5 . . ?
C42 C41 C46 113.11(6) . . ?
C42 C41 B3 114.60(6) . . ?
C46 C41 B3 132.21(6) . . ?
N1 C42 C41 124.53(6) . . ?
N1 C42 C43 108.81(6) . . ?
C41 C42 C43 126.63(6) . . ?
C44 C43 C42 117.63(7) . . ?
C44 C43 C53 135.95(7) . . ?
C42 C43 C53 106.40(6) . . ?
C43 C44 C45 118.19(7) . . ?
C43 C44 H44 120.9 . . ?
C45 C44 H44 120.9 . . ?
C46 C45 C44 122.28(7) . . ?
C46 C45 H45 118.9 . . ?
C44 C45 H45 118.9 . . ?
C45 C46 C41 122.16(7) . . ?
C45 C46 H46 118.9 . . ?
C41 C46 H46 118.9 . . ?
C52 C51 C56 112.95(6) . . ?
C52 C51 B4 114.66(6) . . ?
C56 C51 B4 132.34(6) . . ?
N1 C52 C51 124.66(6) . . ?
N1 C52 C53 108.50(6) . . ?
C51 C52 C53 126.83(6) . . ?
C54 C53 C52 117.54(7) . . ?
C54 C53 C43 135.69(7) . . ?
C52 C53 C43 106.77(6) . . ?
C53 C54 C55 118.41(7) . . ?
C53 C54 H54 120.8 . . ?
C55 C54 H54 120.8 . . ?
C56 C55 C54 122.01(7) . . ?
C56 C55 H55 119.0 . . ?
C54 C55 H55 119.0 . . ?
C55 C56 C51 122.25(7) . . ?
C55 C56 H56 118.9 . . ?
C51 C56 H56 118.9 . . ?
C112 C111 C116 120.77(7) . . ?
C112 C111 N2 119.64(7) . . ?
C116 C111 N2 119.58(6) . . ?
C111 C112 C113 119.10(8) . . ?
C111 C112 H112 120.4 . . ?
C113 C112 H112 120.4 . . ?
C114 C113 C112 120.53(8) . . ?
C114 C113 H113 119.7 . . ?
C112 C113 H113 119.7 . . ?
C115 C114 C113 120.03(8) . . ?
C115 C114 H114 120.0 . . ?
C113 C114 H114 120.0 . . ?
C114 C115 C116 119.84(8) . . ?
C114 C115 H115 120.1 . . ?
C116 C115 H115 120.1 . . ?
C111 C116 C115 119.71(7) . . ?
C111 C116 H116 120.1 . . ?
C115 C116 H116 120.1 . . ?
C122 C121 C126 120.62(8) . . ?
C122 C121 N3 119.99(8) . . ?
C126 C121 N3 119.38(7) . . ?
C121 C122 C123 118.69(12) . . ?
C121 C122 H122 120.7 . . ?
C123 C122 H122 120.7 . . ?
C124 C123 C122 120.53(11) . . ?
C124 C123 H123 119.7 . . ?
C122 C123 H123 119.7 . . ?
C125 C124 C123 120.17(9) . . ?
C125 C124 H124 119.9 . . ?
C123 C124 H124 119.9 . . ?
C124 C125 C126 119.96(12) . . ?
C124 C125 H125 120.0 . . ?
C126 C125 H125 120.0 . . ?
C121 C126 C125 120.01(10) . . ?
C121 C126 H126 120.0 . . ?
C125 C126 H126 120.0 . . ?
C21 B3 C11 114.57(6) . . ?
C21 B3 C41 115.82(6) . . ?
C11 B3 C41 129.52(6) . . ?
C25 B4 C31 114.50(6) . . ?
C25 B4 C51 115.86(6) . . ?
C31 B4 C51 129.61(6) . . ?
C76 N4 C92 125.21(6) . . ?
C76 N4 C102 125.05(6) . . ?
C92 N4 C102 109.74(5) . . ?
C72 N5 C62 123.78(6) . . ?
C72 N5 C131 117.81(6) . . ?
C62 N5 C131 118.41(5) . . ?
C74 N6 C82 124.04(6) . . ?
C74 N6 C141 117.82(6) . . ?
C82 N6 C141 118.09(6) . . ?
C66 C61 C62 116.76(6) . . ?
C66 C61 B1 124.07(6) . . ?
C62 C61 B1 119.17(6) . . ?
N5 C62 C63 118.59(6) . . ?
N5 C62 C61 121.33(6) . . ?
C63 C62 C61 120.08(6) . . ?
C64 C63 C62 120.50(7) . . ?
C64 C63 H63 119.7 . . ?
C62 C63 H63 119.7 . . ?
C63 C64 C65 120.69(7) . . ?
C63 C64 H64 119.7 . . ?
C65 C64 H64 119.7 . . ?
C66 C65 C64 118.69(7) . . ?
C66 C65 H65 120.7 . . ?
C64 C65 H65 120.7 . . ?
C65 C66 C61 123.24(7) . . ?
C65 C66 H66 118.4 . . ?
C61 C66 H66 118.4 . . ?
C76 C71 C72 115.22(6) . . ?
C76 C71 B1 122.60(6) . . ?
C72 C71 B1 122.17(6) . . ?
N5 C72 C73 119.32(6) . . ?
N5 C72 C71 119.08(6) . . ?
C73 C72 C71 121.58(6) . . ?
C72 C73 C74 120.20(6) . . ?
C72 C73 H73 119.9 . . ?
C74 C73 H73 119.9 . . ?
N6 C74 C73 119.26(6) . . ?
N6 C74 C75 118.96(6) . . ?
C73 C74 C75 121.76(6) . . ?
C76 C75 C74 115.00(6) . . ?
C76 C75 B2 122.87(6) . . ?
C74 C75 B2 122.12(6) . . ?
N4 C76 C75 116.86(6) . . ?
N4 C76 C71 116.94(6) . . ?
C75 C76 C71 126.19(6) . . ?
C86 C81 C82 116.97(6) . . ?
C86 C81 B2 124.16(6) . . ?
C82 C81 B2 118.86(6) . . ?
C83 C82 N6 118.48(6) . . ?
C83 C82 C81 120.15(6) . . ?
N6 C82 C81 121.36(6) . . ?
C84 C83 C82 120.35(7) . . ?
C84 C83 H83 119.8 . . ?
C82 C83 H83 119.8 . . ?
C83 C84 C85 120.70(7) . . ?
C83 C84 H84 119.6 . . ?
C85 C84 H84 119.6 . . ?
C86 C85 C84 118.82(7) . . ?
C86 C85 H85 120.6 . . ?
C84 C85 H85 120.6 . . ?
C85 C86 C81 123.00(7) . . ?
C85 C86 H86 118.5 . . ?
C81 C86 H86 118.5 . . ?
C92 C91 C96 112.82(6) . . ?
C92 C91 B1 114.75(6) . . ?
C96 C91 B1 132.42(6) . . ?
N4 C92 C91 124.57(6) . . ?
N4 C92 C93 108.54(6) . . ?
C91 C92 C93 126.89(6) . . ?
C94 C93 C92 117.35(6) . . ?
C94 C93 C103 135.83(6) . . ?
C92 C93 C103 106.78(6) . . ?
C93 C94 C95 118.59(6) . . ?
C93 C94 H94 120.7 . . ?
C95 C94 H94 120.7 . . ?
C96 C95 C94 121.96(7) . . ?
C96 C95 H95 119.0 . . ?
C94 C95 H95 119.0 . . ?
C95 C96 C91 122.35(7) . . ?
C95 C96 H96 118.8 . . ?
C91 C96 H96 118.8 . . ?
C102 C101 C106 113.02(6) . . ?
C102 C101 B2 114.89(6) . . ?
C106 C101 B2 132.09(6) . . ?
N4 C102 C101 124.71(6) . . ?
N4 C102 C103 108.53(6) . . ?
C101 C102 C103 126.75(6) . . ?
C104 C103 C102 117.52(6) . . ?
C104 C103 C93 136.08(6) . . ?
C102 C103 C93 106.40(6) . . ?
C103 C104 C105 118.23(6) . . ?
C103 C104 H104 120.9 . . ?
C105 C104 H104 120.9 . . ?
C106 C105 C104 122.21(6) . . ?
C106 C105 H105 118.9 . . ?
C104 C105 H105 118.9 . . ?
C105 C106 C101 122.26(6) . . ?
C105 C106 H106 118.9 . . ?
C101 C106 H106 118.9 . . ?
C136 C131 C132 120.49(7) . . ?
C136 C131 N5 119.84(6) . . ?
C132 C131 N5 119.66(6) . . ?
C131 C132 C133 119.64(7) . . ?
C131 C132 H132 120.2 . . ?
C133 C132 H132 120.2 . . ?
C134 C133 C132 120.14(7) . . ?
C134 C133 H133 119.9 . . ?
C132 C133 H133 119.9 . . ?
C135 C134 C133 119.91(7) . . ?
C135 C134 H134 120.0 . . ?
C133 C134 H134 120.0 . . ?
C134 C135 C136 120.26(8) . . ?
C134 C135 H135 119.9 . . ?
C136 C135 H135 119.9 . . ?
C131 C136 C135 119.55(7) . . ?
C131 C136 H136 120.2 . . ?
C135 C136 H136 120.2 . . ?
C146 C141 C142 120.43(7) . . ?
C146 C141 N6 119.96(7) . . ?
C142 C141 N6 119.61(6) . . ?
C141 C142 C143 119.88(8) . . ?
C141 C142 H142 120.1 . . ?
C143 C142 H142 120.1 . . ?
C144 C143 C142 119.86(9) . . ?
C144 C143 H143 120.1 . . ?
C142 C143 H143 120.1 . . ?
C145 C144 C143 120.10(8) . . ?
C145 C144 H144 120.0 . . ?
C143 C144 H144 120.0 . . ?
C144 C145 C146 120.22(8) . . ?
C144 C145 H145 119.9 . . ?
C146 C145 H145 119.9 . . ?
C141 C146 C145 119.43(8) . . ?
C141 C146 H146 120.3 . . ?
C145 C146 H146 120.3 . . ?
C2S C1S C3S 120.44(7) . 2_766 ?
C2S C1S H1S 119.8 . . ?
C3S C1S H1S 119.8 2_766 . ?
C3S C2S C1S 119.69(7) . . ?
C3S C2S H2S 120.2 . . ?
C1S C2S H2S 120.2 . . ?
C2S C3S C1S 119.87(7) . 2_766 ?
C2S C3S H3S 120.1 . . ?
C1S C3S H3S 120.1 2_766 . ?
C5S C4S C6S 119.75(9) . 2 ?
C5S C4S H4S 120.1 . . ?
C6S C4S H4S 120.1 2 . ?
C4S C5S C6S 120.17(9) . . ?
C4S C5S H5S 119.9 . . ?
C6S C5S H5S 119.9 . . ?
C4S C6S C5S 120.08(9) 2 . ?
C4S C6S H6S 120.0 2 . ?
C5S C6S H6S 120.0 . . ?

loop_
_geom_bond_atom_site_label_1
_geom_bond_atom_site_label_2
_geom_bond_distance
_geom_bond_site_symmetry_2
_geom_bond_publ_flag
B1 C71 1.5191(10) . ?
B1 C61 1.5430(10) . ?
B1 C91 1.5624(10) . ?
B2 C75 1.5224(10) . ?
B2 C81 1.5420(10) . ?
B2 C101 1.5626(10) . ?
N1 C26 1.3735(8) . ?
N1 C42 1.3845(9) . ?
N1 C52 1.3894(8) . ?
N2 C22 1.3942(8) . ?
N2 C16 1.4067(9) . ?
N2 C111 1.4393(9) . ?
N3 C24 1.3881(9) . ?
N3 C32 1.4128(9) . ?
N3 C121 1.4382(9) . ?
C11 C12 1.4089(10) . ?
C11 C16 1.4205(10) . ?
C11 B3 1.5416(10) . ?
C12 C13 1.3855(10) . ?
C12 H12 0.9500 . ?
C13 C14 1.3976(12) . ?
C13 H13 0.9500 . ?
C14 C15 1.3822(10) . ?
C14 H14 0.9500 . ?
C15 C16 1.4118(9) . ?
C15 H15 0.9500 . ?
C21 C26 1.4136(9) . ?
C21 C22 1.4223(9) . ?
C21 B3 1.5193(10) . ?
C22 C23 1.4046(9) . ?
C23 C24 1.4105(9) . ?
C23 H23 0.9500 . ?
C24 C25 1.4234(9) . ?
C25 C26 1.4094(9) . ?
C25 B4 1.5238(10) . ?
C31 C36 1.4127(9) . ?
C31 C32 1.4177(10) . ?
C31 B4 1.5367(10) . ?
C32 C33 1.4072(10) . ?
C33 C34 1.3843(10) . ?
C33 H33 0.9500 . ?
C34 C35 1.3956(11) . ?
C34 H34 0.9500 . ?
C35 C36 1.3820(10) . ?
C35 H35 0.9500 . ?
C36 H36 0.9500 . ?
C41 C42 1.4017(9) . ?
C41 C46 1.4126(10) . ?
C41 B3 1.5601(10) . ?
C42 C43 1.4143(10) . ?
C43 C44 1.3903(10) . ?
C43 C53 1.4585(10) . ?
C44 C45 1.4016(11) . ?
C44 H44 0.9500 . ?
C45 C46 1.3969(10) . ?
C45 H45 0.9500 . ?
C46 H46 0.9500 . ?
C51 C52 1.3966(9) . ?
C51 C56 1.4167(9) . ?
C51 B4 1.5646(10) . ?
C52 C53 1.4127(10) . ?
C53 C54 1.3901(10) . ?
C54 C55 1.3989(11) . ?
C54 H54 0.9500 . ?
C55 C56 1.3973(11) . ?
C55 H55 0.9500 . ?
C56 H56 0.9500 . ?
C111 C112 1.3891(10) . ?
C111 C116 1.3905(10) . ?
C112 C113 1.3931(12) . ?
C112 H112 0.9500 . ?
C113 C114 1.3896(14) . ?
C113 H113 0.9500 . ?
C114 C115 1.3886(13) . ?
C114 H114 0.9500 . ?
C115 C116 1.3946(11) . ?
C115 H115 0.9500 . ?
C116 H116 0.9500 . ?
C121 C122 1.3826(12) . ?
C121 C126 1.3914(12) . ?
C122 C123 1.4043(17) . ?
C122 H122 0.9500 . ?
C123 C124 1.390(2) . ?
C123 H123 0.9500 . ?
C124 C125 1.372(2) . ?
C124 H124 0.9500 . ?
C125 C126 1.3930(13) . ?
C125 H125 0.9500 . ?
C126 H126 0.9500 . ?
N4 C76 1.3728(8) . ?
N4 C92 1.3840(8) . ?
N4 C102 1.3880(8) . ?
N5 C72 1.3928(8) . ?
N5 C62 1.4031(9) . ?
N5 C131 1.4427(9) . ?
N6 C74 1.3860(8) . ?
N6 C82 1.4088(9) . ?
N6 C141 1.4387(9) . ?
C61 C66 1.4096(9) . ?
C61 C62 1.4221(9) . ?
C62 C63 1.4149(9) . ?
C63 C64 1.3807(10) . ?
C63 H63 0.9500 . ?
C64 C65 1.3965(11) . ?
C64 H64 0.9500 . ?
C65 C66 1.3855(10) . ?
C65 H65 0.9500 . ?
C66 H66 0.9500 . ?
C71 C76 1.4136(9) . ?
C71 C72 1.4210(9) . ?
C72 C73 1.3996(9) . ?
C73 C74 1.4046(9) . ?
C73 H73 0.9500 . ?
C74 C75 1.4208(9) . ?
C75 C76 1.4117(9) . ?
C81 C86 1.4102(9) . ?
C81 C82 1.4211(9) . ?
C82 C83 1.4078(9) . ?
C83 C84 1.3855(10) . ?
C83 H83 0.9500 . ?
C84 C85 1.3946(11) . ?
C84 H84 0.9500 . ?
C85 C86 1.3813(10) . ?
C85 H85 0.9500 . ?
C86 H86 0.9500 . ?
C91 C92 1.4013(9) . ?
C91 C96 1.4128(9) . ?
C92 C93 1.4128(9) . ?
C93 C94 1.3870(9) . ?
C93 C103 1.4594(10) . ?
C94 C95 1.3996(11) . ?
C94 H94 0.9500 . ?
C95 C96 1.3967(10) . ?
C95 H95 0.9500 . ?
C96 H96 0.9500 . ?
C101 C102 1.3972(9) . ?
C101 C106 1.4142(9) . ?
C102 C103 1.4153(9) . ?
C103 C104 1.3922(9) . ?
C104 C105 1.3989(10) . ?
C104 H104 0.9500 . ?
C105 C106 1.3964(10) . ?
C105 H105 0.9500 . ?
C106 H106 0.9500 . ?
C131 C136 1.3878(10) . ?
C131 C132 1.3903(10) . ?
C132 C133 1.3931(10) . ?
C132 H132 0.9500 . ?
C133 C134 1.3889(12) . ?
C133 H133 0.9500 . ?
C134 C135 1.3886(13) . ?
C134 H134 0.9500 . ?
C135 C136 1.3939(11) . ?
C135 H135 0.9500 . ?
C136 H136 0.9500 . ?
C141 C146 1.3869(10) . ?
C141 C142 1.3891(10) . ?
C142 C143 1.3905(11) . ?
C142 H142 0.9500 . ?
C143 C144 1.3894(16) . ?
C143 H143 0.9500 . ?
C144 C145 1.3852(16) . ?
C144 H144 0.9500 . ?
C145 C146 1.3957(12) . ?
C145 H145 0.9500 . ?
C146 H146 0.9500 . ?
C1S C2S 1.3885(11) . ?
C1S C3S 1.3906(11) 2_766 ?
C1S H1S 0.9500 . ?
C2S C3S 1.3864(11) . ?
C2S H2S 0.9500 . ?
C3S H3S 0.9500 . ?
C4S C5S 1.3814(15) . ?
C4S C6S 1.3831(15) 2 ?
C4S H4S 0.9500 . ?
C5S C6S 1.3909(15) . ?
C5S H5S 0.9500 . ?
C6S H6S 0.9500 . ?

loop_
_geom_torsion_atom_site_label_1
_geom_torsion_atom_site_label_2
_geom_torsion_atom_site_label_3
_geom_torsion_atom_site_label_4
_geom_torsion
_geom_torsion_site_symmetry_1
_geom_torsion_site_symmetry_2
_geom_torsion_site_symmetry_3
_geom_torsion_site_symmetry_4
_geom_torsion_publ_flag
C16 C11 C12 C13 -2.81(11) . . . . ?
B3 C11 C12 C13 176.06(7) . . . . ?
C11 C12 C13 C14 -1.10(12) . . . . ?
C12 C13 C14 C15 2.65(12) . . . . ?
C13 C14 C15 C16 -0.18(12) . . . . ?
C22 N2 C16 C15 -176.67(6) . . . . ?
C111 N2 C16 C15 0.63(9) . . . . ?
C22 N2 C16 C11 3.60(10) . . . . ?
C111 N2 C16 C11 -179.11(6) . . . . ?
C14 C15 C16 N2 176.40(7) . . . . ?
C14 C15 C16 C11 -3.87(11) . . . . ?
C12 C11 C16 N2 -175.05(6) . . . . ?
B3 C11 C16 N2 6.02(10) . . . . ?
C12 C11 C16 C15 5.22(10) . . . . ?
B3 C11 C16 C15 -173.71(6) . . . . ?
C16 N2 C22 C23 173.41(6) . . . . ?
C111 N2 C22 C23 -3.86(10) . . . . ?
C16 N2 C22 C21 -8.34(10) . . . . ?
C111 N2 C22 C21 174.39(6) . . . . ?
C26 C21 C22 N2 -176.62(6) . . . . ?
B3 C21 C22 N2 3.23(10) . . . . ?
C26 C21 C22 C23 1.61(10) . . . . ?
B3 C21 C22 C23 -178.55(6) . . . . ?
N2 C22 C23 C24 179.28(6) . . . . ?
C21 C22 C23 C24 1.08(11) . . . . ?
C32 N3 C24 C23 -177.28(6) . . . . ?
C121 N3 C24 C23 1.87(10) . . . . ?
C32 N3 C24 C25 3.45(10) . . . . ?
C121 N3 C24 C25 -177.40(7) . . . . ?
C22 C23 C24 N3 178.10(6) . . . . ?
C22 C23 C24 C25 -2.65(11) . . . . ?
N3 C24 C25 C26 -179.41(6) . . . . ?
C23 C24 C25 C26 1.33(10) . . . . ?
N3 C24 C25 B4 0.83(10) . . . . ?
C23 C24 C25 B4 -178.43(6) . . . . ?
C42 N1 C26 C25 175.93(6) . . . . ?
C52 N1 C26 C25 3.46(10) . . . . ?
C42 N1 C26 C21 -3.19(10) . . . . ?
C52 N1 C26 C21 -175.67(6) . . . . ?
C24 C25 C26 N1 -177.39(6) . . . . ?
B4 C25 C26 N1 2.37(10) . . . . ?
C24 C25 C26 C21 1.64(10) . . . . ?
B4 C25 C26 C21 -178.60(6) . . . . ?
C22 C21 C26 N1 175.96(6) . . . . ?
B3 C21 C26 N1 -3.89(10) . . . . ?
C22 C21 C26 C25 -3.08(10) . . . . ?
B3 C21 C26 C25 177.08(6) . . . . ?
C24 N3 C32 C33 175.97(7) . . . . ?
C121 N3 C32 C33 -3.18(10) . . . . ?
C24 N3 C32 C31 -4.22(11) . . . . ?
C121 N3 C32 C31 176.63(7) . . . . ?
C36 C31 C32 C33 -0.97(10) . . . . ?
B4 C31 C32 C33 -179.62(7) . . . . ?
C36 C31 C32 N3 179.22(6) . . . . ?
B4 C31 C32 N3 0.57(10) . . . . ?
N3 C32 C33 C34 -179.90(7) . . . . ?
C31 C32 C33 C34 0.28(11) . . . . ?
C32 C33 C34 C35 0.44(12) . . . . ?
C33 C34 C35 C36 -0.43(12) . . . . ?
C34 C35 C36 C31 -0.33(12) . . . . ?
C32 C31 C36 C35 1.01(11) . . . . ?
B4 C31 C36 C35 179.58(7) . . . . ?
C26 N1 C42 C41 5.35(11) . . . . ?
C52 N1 C42 C41 178.81(6) . . . . ?
C26 N1 C42 C43 -172.78(6) . . . . ?
C52 N1 C42 C43 0.68(8) . . . . ?
C46 C41 C42 N1 -177.15(6) . . . . ?
B3 C41 C42 N1 -0.12(10) . . . . ?
C46 C41 C42 C43 0.64(10) . . . . ?
B3 C41 C42 C43 177.68(6) . . . . ?
N1 C42 C43 C44 178.14(6) . . . . ?
C41 C42 C43 C44 0.06(11) . . . . ?
N1 C42 C43 C53 -0.49(7) . . . . ?
C41 C42 C43 C53 -178.58(6) . . . . ?
C42 C43 C44 C45 -0.62(10) . . . . ?
C53 C43 C44 C45 177.50(7) . . . . ?
C43 C44 C45 C46 0.46(11) . . . . ?
C44 C45 C46 C41 0.30(11) . . . . ?
C42 C41 C46 C45 -0.80(10) . . . . ?
B3 C41 C46 C45 -177.16(7) . . . . ?
C26 N1 C52 C51 -6.12(11) . . . . ?
C42 N1 C52 C51 -179.60(6) . . . . ?
C26 N1 C52 C53 172.90(6) . . . . ?
C42 N1 C52 C53 -0.59(7) . . . . ?
C56 C51 C52 N1 -179.90(6) . . . . ?
B4 C51 C52 N1 2.35(10) . . . . ?
C56 C51 C52 C53 1.26(10) . . . . ?
B4 C51 C52 C53 -176.48(6) . . . . ?
N1 C52 C53 C54 -179.61(6) . . . . ?
C51 C52 C53 C54 -0.62(11) . . . . ?
N1 C52 C53 C43 0.27(7) . . . . ?
C51 C52 C53 C43 179.26(7) . . . . ?
C44 C43 C53 C54 1.72(15) . . . . ?
C42 C43 C53 C54 179.98(8) . . . . ?
C44 C43 C53 C52 -178.13(8) . . . . ?
C42 C43 C53 C52 0.14(7) . . . . ?
C52 C53 C54 C55 -0.33(10) . . . . ?
C43 C53 C54 C55 179.84(7) . . . . ?
C53 C54 C55 C56 0.51(11) . . . . ?
C54 C55 C56 C51 0.22(11) . . . . ?
C52 C51 C56 C55 -1.03(10) . . . . ?
B4 C51 C56 C55 176.20(7) . . . . ?
C22 N2 C111 C112 84.35(8) . . . . ?
C16 N2 C111 C112 -93.10(8) . . . . ?
C22 N2 C111 C116 -97.05(8) . . . . ?
C16 N2 C111 C116 85.51(8) . . . . ?
C116 C111 C112 C113 0.59(11) . . . . ?
N2 C111 C112 C113 179.18(7) . . . . ?
C111 C112 C113 C114 -1.61(13) . . . . ?
C112 C113 C114 C115 1.30(13) . . . . ?
C113 C114 C115 C116 0.03(13) . . . . ?
C112 C111 C116 C115 0.72(11) . . . . ?
N2 C111 C116 C115 -177.87(7) . . . . ?
C114 C115 C116 C111 -1.03(12) . . . . ?
C24 N3 C121 C122 -94.17(9) . . . . ?
C32 N3 C121 C122 85.04(9) . . . . ?
C24 N3 C121 C126 86.67(9) . . . . ?
C32 N3 C121 C126 -94.13(9) . . . . ?
C126 C121 C122 C123 -1.59(13) . . . . ?
N3 C121 C122 C123 179.25(8) . . . . ?
C121 C122 C123 C124 0.41(16) . . . . ?
C122 C123 C124 C125 0.59(17) . . . . ?
C123 C124 C125 C126 -0.41(16) . . . . ?
C122 C121 C126 C125 1.79(13) . . . . ?
N3 C121 C126 C125 -179.05(8) . . . . ?
C124 C125 C126 C121 -0.77(15) . . . . ?
C26 C21 B3 C11 -174.59(6) . . . . ?
C22 C21 B3 C11 5.58(9) . . . . ?
C26 C21 B3 C41 8.41(10) . . . . ?
C22 C21 B3 C41 -171.43(6) . . . . ?
C12 C11 B3 C21 171.15(6) . . . . ?
C16 C11 B3 C21 -10.00(9) . . . . ?
C12 C11 B3 C41 -12.35(11) . . . . ?
C16 C11 B3 C41 166.50(7) . . . . ?
C42 C41 B3 C21 -6.10(9) . . . . ?
C46 C41 B3 C21 170.22(7) . . . . ?
C42 C41 B3 C11 177.43(7) . . . . ?
C46 C41 B3 C11 -6.25(12) . . . . ?
C26 C25 B4 C31 176.30(6) . . . . ?
C24 C25 B4 C31 -3.96(10) . . . . ?
C26 C25 B4 C51 -5.43(10) . . . . ?
C24 C25 B4 C51 174.31(6) . . . . ?
C36 C31 B4 C25 -175.36(6) . . . . ?
C32 C31 B4 C25 3.19(9) . . . . ?
C36 C31 B4 C51 6.67(12) . . . . ?
C32 C31 B4 C51 -174.79(7) . . . . ?
C52 C51 B4 C25 2.96(9) . . . . ?
C56 C51 B4 C25 -174.23(7) . . . . ?
C52 C51 B4 C31 -179.08(7) . . . . ?
C56 C51 B4 C31 3.73(13) . . . . ?
C71 B1 C61 C66 -176.01(6) . . . . ?
C91 B1 C61 C66 4.00(11) . . . . ?
C71 B1 C61 C62 3.38(9) . . . . ?
C91 B1 C61 C62 -176.62(7) . . . . ?
C72 N5 C62 C63 177.79(6) . . . . ?
C131 N5 C62 C63 -2.92(9) . . . . ?
C72 N5 C62 C61 -1.87(10) . . . . ?
C131 N5 C62 C61 177.42(6) . . . . ?
C66 C61 C62 N5 177.30(6) . . . . ?
B1 C61 C62 N5 -2.12(10) . . . . ?
C66 C61 C62 C63 -2.35(10) . . . . ?
B1 C61 C62 C63 178.22(6) . . . . ?
N5 C62 C63 C64 -177.88(6) . . . . ?
C61 C62 C63 C64 1.78(11) . . . . ?
C62 C63 C64 C65 0.04(11) . . . . ?
C63 C64 C65 C66 -1.17(11) . . . . ?
C64 C65 C66 C61 0.51(12) . . . . ?
C62 C61 C66 C65 1.24(11) . . . . ?
B1 C61 C66 C65 -179.36(7) . . . . ?
C61 B1 C71 C76 -179.79(6) . . . . ?
C91 B1 C71 C76 0.21(9) . . . . ?
C61 B1 C71 C72 -1.06(9) . . . . ?
C91 B1 C71 C72 178.93(6) . . . . ?
C62 N5 C72 C73 -177.23(6) . . . . ?
C131 N5 C72 C73 3.47(9) . . . . ?
C62 N5 C72 C71 4.29(10) . . . . ?
C131 N5 C72 C71 -175.01(6) . . . . ?
C76 C71 C72 N5 176.19(6) . . . . ?
B1 C71 C72 N5 -2.63(10) . . . . ?
C76 C71 C72 C73 -2.26(9) . . . . ?
B1 C71 C72 C73 178.93(6) . . . . ?
N5 C72 C73 C74 -176.43(6) . . . . ?
C71 C72 C73 C74 2.01(10) . . . . ?
C82 N6 C74 C73 178.42(6) . . . . ?
C141 N6 C74 C73 -4.21(9) . . . . ?
C82 N6 C74 C75 -2.99(10) . . . . ?
C141 N6 C74 C75 174.38(6) . . . . ?
C72 C73 C74 N6 177.60(6) . . . . ?
C72 C73 C74 C75 -0.95(10) . . . . ?
N6 C74 C75 C76 -178.28(6) . . . . ?
C73 C74 C75 C76 0.27(9) . . . . ?
N6 C74 C75 B2 0.44(10) . . . . ?
C73 C74 C75 B2 178.99(6) . . . . ?
C81 B2 C75 C76 -178.95(6) . . . . ?
C101 B2 C75 C76 0.85(9) . . . . ?
C81 B2 C75 C74 2.43(9) . . . . ?
C101 B2 C75 C74 -177.77(6) . . . . ?
C92 N4 C76 C75 179.45(6) . . . . ?
C102 N4 C76 C75 -0.35(9) . . . . ?
C92 N4 C76 C71 -1.44(9) . . . . ?
C102 N4 C76 C71 178.76(6) . . . . ?
C74 C75 C76 N4 178.33(6) . . . . ?
B2 C75 C76 N4 -0.38(9) . . . . ?
C74 C75 C76 C71 -0.68(10) . . . . ?
B2 C75 C76 C71 -179.39(6) . . . . ?
C72 C71 C76 N4 -177.37(6) . . . . ?
B1 C71 C76 N4 1.44(9) . . . . ?
C72 C71 C76 C75 1.65(10) . . . . ?
B1 C71 C76 C75 -179.54(6) . . . . ?
C75 B2 C81 C86 177.82(6) . . . . ?
C101 B2 C81 C86 -1.94(11) . . . . ?
C75 B2 C81 C82 -3.04(9) . . . . ?
C101 B2 C81 C82 177.20(6) . . . . ?
C74 N6 C82 C83 -178.17(6) . . . . ?
C141 N6 C82 C83 4.47(9) . . . . ?
C74 N6 C82 C81 2.31(10) . . . . ?
C141 N6 C82 C81 -175.04(6) . . . . ?
C86 C81 C82 C83 0.60(10) . . . . ?
B2 C81 C82 C83 -178.60(6) . . . . ?
C86 C81 C82 N6 -179.89(6) . . . . ?
B2 C81 C82 N6 0.91(10) . . . . ?
N6 C82 C83 C84 179.70(7) . . . . ?
C81 C82 C83 C84 -0.77(11) . . . . ?
C82 C83 C84 C85 0.48(12) . . . . ?
C83 C84 C85 C86 -0.03(12) . . . . ?
C84 C85 C86 C81 -0.13(12) . . . . ?
C82 C81 C86 C85 -0.15(11) . . . . ?
B2 C81 C86 C85 179.00(7) . . . . ?
C71 B1 C91 C92 -1.89(9) . . . . ?
C61 B1 C91 C92 178.10(6) . . . . ?
C71 B1 C91 C96 177.99(7) . . . . ?
C61 B1 C91 C96 -2.02(12) . . . . ?
C76 N4 C92 C91 -0.45(10) . . . . ?
C102 N4 C92 C91 179.37(6) . . . . ?
C76 N4 C92 C93 -179.60(6) . . . . ?
C102 N4 C92 C93 0.23(7) . . . . ?
C96 C91 C92 N4 -177.79(6) . . . . ?
B1 C91 C92 N4 2.12(9) . . . . ?
C96 C91 C92 C93 1.19(10) . . . . ?
B1 C91 C92 C93 -178.90(6) . . . . ?
N4 C92 C93 C94 177.11(6) . . . . ?
C91 C92 C93 C94 -2.01(10) . . . . ?
N4 C92 C93 C103 -0.80(7) . . . . ?
C91 C92 C93 C103 -179.92(6) . . . . ?
C92 C93 C94 C95 1.08(10) . . . . ?
C103 C93 C94 C95 178.21(7) . . . . ?
C93 C94 C95 C96 0.42(11) . . . . ?
C94 C95 C96 C91 -1.27(12) . . . . ?
C92 C91 C96 C95 0.47(10) . . . . ?
B1 C91 C96 C95 -179.42(7) . . . . ?
C75 B2 C101 C102 -0.63(8) . . . . ?
C81 B2 C101 C102 179.14(6) . . . . ?
C75 B2 C101 C106 179.06(7) . . . . ?
C81 B2 C101 C106 -1.18(12) . . . . ?
C76 N4 C102 C101 0.56(10) . . . . ?
C92 N4 C102 C101 -179.26(6) . . . . ?
C76 N4 C102 C103 -179.71(6) . . . . ?
C92 N4 C102 C103 0.46(7) . . . . ?
C106 C101 C102 N4 -179.76(6) . . . . ?
B2 C101 C102 N4 -0.01(9) . . . . ?
C106 C101 C102 C103 0.56(10) . . . . ?
B2 C101 C102 C103 -179.69(6) . . . . ?
N4 C102 C103 C104 179.12(6) . . . . ?
C101 C102 C103 C104 -1.16(10) . . . . ?
N4 C102 C103 C93 -0.94(7) . . . . ?
C101 C102 C103 C93 178.78(6) . . . . ?
C94 C93 C103 C104 3.65(14) . . . . ?
C92 C93 C103 C104 -179.01(8) . . . . ?
C94 C93 C103 C102 -176.27(8) . . . . ?
C92 C93 C103 C102 1.06(7) . . . . ?
C102 C103 C104 C105 1.07(10) . . . . ?
C93 C103 C104 C105 -178.86(7) . . . . ?
C103 C104 C105 C106 -0.52(11) . . . . ?
C104 C105 C106 C101 -0.07(11) . . . . ?
C102 C101 C106 C105 0.07(10) . . . . ?
B2 C101 C106 C105 -179.62(7) . . . . ?
C72 N5 C131 C136 -95.70(8) . . . . ?
C62 N5 C131 C136 84.96(8) . . . . ?
C72 N5 C131 C132 84.36(8) . . . . ?
C62 N5 C131 C132 -94.98(8) . . . . ?
C136 C131 C132 C133 -0.63(11) . . . . ?
N5 C131 C132 C133 179.30(7) . . . . ?
C131 C132 C133 C134 -0.07(12) . . . . ?
C132 C133 C134 C135 0.42(13) . . . . ?
C133 C134 C135 C136 -0.07(14) . . . . ?
C132 C131 C136 C135 0.99(12) . . . . ?
N5 C131 C136 C135 -178.95(8) . . . . ?
C134 C135 C136 C131 -0.63(14) . . . . ?
C74 N6 C141 C146 96.29(8) . . . . ?
C82 N6 C141 C146 -86.18(8) . . . . ?
C74 N6 C141 C142 -84.24(8) . . . . ?
C82 N6 C141 C142 93.28(8) . . . . ?
C146 C141 C142 C143 2.54(12) . . . . ?
N6 C141 C142 C143 -176.92(7) . . . . ?
C141 C142 C143 C144 0.06(13) . . . . ?
C142 C143 C144 C145 -2.21(14) . . . . ?
C143 C144 C145 C146 1.78(14) . . . . ?
C142 C141 C146 C145 -2.97(11) . . . . ?
N6 C141 C146 C145 176.49(7) . . . . ?
C144 C145 C146 C141 0.81(13) . . . . ?
C3S C1S C2S C3S 0.02(14) 2_766 . . . ?
C1S C2S C3S C1S -0.03(14) . . . 2_766 ?
C6S C4S C5S C6S -0.23(15) 2 . . . ?
C4S C5S C6S C4S 0.23(15) . . . 2 ?
